data_7040067
loop_
_publ_author_name
'Tian, Aixiang'
'Tian, Yan'
'Ning, Yali'
'Hou, Xue'
'Ni, Huaiping'
'Ji, Xuebin'
'Liu, Guocheng'
'Ying, Jun'

_publ_section_title
;
 A series of Keggin-based compounds constructed by conjugate ring-rich
 pyrazine and quinoxaline derivatives.
;
_journal_issue 35
_journal_name_full 'Dalton transactions (Cambridge, England : 2003)'
_journal_page_first 13925
_journal_page_last 13936
_journal_paper_doi 10.1039/c6dt02233b
_journal_volume 45
_journal_year 2016
_chemical_formula_moiety 'C32 H28 Ag3 Mo12 N4 O42 P'
_chemical_formula_sum 'C32 H28 Ag3 Mo12 N4 O42 P'
_chemical_formula_weight 2646.44
_space_group_crystal_system triclinic
_space_group_IT_number 2
_space_group_name_Hall '-P 1'
_space_group_name_H-M_alt 'P -1'
_symmetry_space_group_name_Hall '-P 1'
_symmetry_space_group_name_H-M 'P -1'
_atom_sites_solution_hydrogens mixed
_audit_creation_date 2016-07-05
_audit_creation_method
;
Olex2 1.2-beta
(compiled 2016.02.19 svn.r3266 for OlexSys, GUI svn.r5155)
;
_audit_update_record
;
2016-07-12 deposited with the CCDC.
2016-07-28 downloaded from the CCDC.
;
_cell_angle_alpha 102.717(6)
_cell_angle_beta 98.844(7)
_cell_angle_gamma 109.533(7)
_cell_formula_units_Z 1
_cell_length_a 11.299(4)
_cell_length_b 11.385(5)
_cell_length_c 13.084(5)
_cell_measurement_reflns_used 2143
_cell_measurement_temperature 296
_cell_measurement_theta_max 27.18
_cell_measurement_theta_min 2.18
_cell_volume 1499.3(10)
_computing_cell_refinement 'SMART (Bruker, 2001)'
_computing_data_collection 'SMART (Bruker, 2001)'
_computing_data_reduction 'SAINT+ (Bruker, 1999)'
_computing_molecular_graphics 'Olex2 (Dolomanov et al., 2009)'
_computing_publication_material 'Olex2 (Dolomanov et al., 2009)'
_computing_structure_refinement 'ShelXL (Sheldrick, 2015)'
_diffrn_ambient_temperature 296
_diffrn_measured_fraction_theta_full 0.996
_diffrn_measured_fraction_theta_max 0.988
_diffrn_measurement_device_type 'CCD area detector'
_diffrn_measurement_method 'phi and omega scans'
_diffrn_radiation_monochromator graphite
_diffrn_radiation_type MoK\a
_diffrn_radiation_wavelength 0.71073
_diffrn_reflns_av_R_equivalents 0.0470
_diffrn_reflns_av_unetI/netI 0.0980
_diffrn_reflns_Laue_measured_fraction_full 0.996
_diffrn_reflns_Laue_measured_fraction_max 0.988
_diffrn_reflns_limit_h_max 9
_diffrn_reflns_limit_h_min -14
_diffrn_reflns_limit_k_max 14
_diffrn_reflns_limit_k_min -14
_diffrn_reflns_limit_l_max 16
_diffrn_reflns_limit_l_min -16
_diffrn_reflns_number 9460
_diffrn_reflns_point_group_measured_fraction_full 0.996
_diffrn_reflns_point_group_measured_fraction_max 0.988
_diffrn_reflns_theta_full 25.242
_diffrn_reflns_theta_max 27.321
_diffrn_reflns_theta_min 1.974
_exptl_absorpt_coefficient_mu 3.503
_exptl_absorpt_correction_type none
_exptl_crystal_colour yellow
_exptl_crystal_colour_primary yellow
_exptl_crystal_density_diffrn 2.931
_exptl_crystal_description block
_exptl_crystal_F_000 1244
_exptl_crystal_size_max 0.21
_exptl_crystal_size_mid 0.17
_exptl_crystal_size_min 0.15
_refine_diff_density_max 1.553
_refine_diff_density_min -1.506
_refine_diff_density_rms 0.233
_refine_ls_extinction_method none
_refine_ls_goodness_of_fit_ref 0.995
_refine_ls_hydrogen_treatment constr
_refine_ls_matrix_type full
_refine_ls_number_parameters 456
_refine_ls_number_reflns 6686
_refine_ls_number_restraints 6
_refine_ls_restrained_S_all 1.001
_refine_ls_R_factor_all 0.1096
_refine_ls_R_factor_gt 0.0608
_refine_ls_shift/su_max 0.001
_refine_ls_shift/su_mean 0.000
_refine_ls_structure_factor_coef Fsqd
_refine_ls_weighting_details 'w=1/[\s^2^(Fo^2^)+(0.0797P)^2^] where P=(Fo^2^+2Fc^2^)/3'
_refine_ls_weighting_scheme calc
_refine_ls_wR_factor_gt 0.1415
_refine_ls_wR_factor_ref 0.1680
_reflns_Friedel_coverage 0.000
_reflns_number_gt 4159
_reflns_number_total 6686
_reflns_threshold_expression 'I > 2\s(I)'
_cod_data_source_file c6dt02233b2.cif
_cod_data_source_block compound-1
_cod_depositor_comments 'Adding full bibliography for 7040067--7040071.cif.'
_cod_database_code 7040067
_shelx_space_group_comment
;
The symmetry employed for this shelxl refinement is uniquely defined
by the following loop, which should always be used as a source of
symmetry information in preference to the above space-group names.
They are only intended as comments.
;
_shelx_estimated_absorpt_t_max 0.622
_shelx_estimated_absorpt_t_min 0.527
_olex2_refinement_description
;
1. Fixed Uiso
 At 1.2 times of:
  All C(H) groups
 At 1.5 times of:
  All O(H,H) groups
2. Uiso/Uaniso restraints and constraints
Uanis(O7) \\sim Ueq: with sigma of 0.01 and sigma for terminal atoms of 0.02
3. Others
 Sof(O1WA)=Sof(H1WC)=Sof(H1WD)=1-FVAR(1)
 Sof(O1W)=Sof(H1WA)=Sof(H1WB)=FVAR(1)
 Fixed Sof: O1'(0.5) O1(0.5) O2'(0.5) O2(0.5)
4.a Riding coordinates:
 O1WA(H1WC,H1WD)
4.b Rotating group:
 O1W(H1WA,H1WB)
4.c Aromatic/amide H refined with riding coordinates:
 C1(H1), C2(H2), C6(H6), C7(H7), C8(H8), C9(H9), C10(H10), C12(H12), C13(H13),
 C14(H14), C15(H15), C16(H16)
;
_shelx_shelxl_version_number 2014/7
_olex2_submission_special_instructions 'No special instructions were received'

loop_
_space_group_symop_operation_xyz
'x, y, z'
'-x, -y, -z'

loop_
_atom_site_label
_atom_site_type_symbol
_atom_site_fract_x
_atom_site_fract_y
_atom_site_fract_z
_atom_site_U_iso_or_equiv
_atom_site_adp_type
_atom_site_occupancy
_atom_site_site_symmetry_order
_atom_site_calc_flag
_atom_site_refinement_flags_posn
_atom_site_refinement_flags_adp
_atom_site_refinement_flags_occupancy
_atom_site_disorder_assembly
_atom_site_disorder_group
P1 P 0.5000 0.5000 -1.0000 0.0242(7) Uani 1 2 d S T P . .
Mo1 Mo 0.22395(10) 0.22947(10) -1.17889(7) 0.0393(3) Uani 1 1 d . . . . .
Mo2 Mo 0.20752(10) 0.38975(10) -0.91460(7) 0.0388(3) Uani 1 1 d . . . . .
Mo3 Mo 0.60186(10) 0.80761(9) -1.05852(7) 0.0364(2) Uani 1 1 d . . . . .
Mo4 Mo 0.53043(9) 0.31399(9) -1.24914(7) 0.0349(2) Uani 1 1 d . . . . .
Mo5 Mo 0.35280(9) 0.52441(9) -1.25394(7) 0.0324(2) Uani 1 1 d . . . . .
Mo6 Mo 0.28995(9) 0.67537(9) -1.00653(7) 0.0311(2) Uani 1 1 d . . . . .
O1' O 0.5645(12) 0.5684(12) -0.8807(9) 0.024(3) Uani 0.5 1 d . . . . .
O1 O 0.3758(12) 0.3733(11) -1.0065(10) 0.025(3) Uani 0.5 1 d . . . . .
O2' O 0.4500(13) 0.5835(14) -1.0553(10) 0.030(3) Uani 0.5 1 d . . . . .
O2 O 0.5905(13) 0.4500(12) -1.0572(9) 0.025(3) Uani 0.5 1 d . . . . .
O3 O 0.7050(12) 0.8507(13) -0.9227(7) 0.100(5) Uani 1 1 d . . . . .
O4 O 0.1971(8) 0.7645(8) -1.0053(7) 0.059(2) Uani 1 1 d . . . . .
O5 O 0.0997(8) 0.0993(8) -1.2611(7) 0.050(2) Uani 1 1 d . . . . .
O6 O 0.7229(12) 0.7299(13) -1.1106(6) 0.095(5) Uani 1 1 d . . . . .
O7 O 0.1505(12) 0.2864(11) -1.0711(7) 0.083(3) Uani 1 1 d . U . . .
O8 O 0.6866(9) 0.4769(9) -1.2071(7) 0.073(3) Uani 1 1 d . . . . .
O9 O 0.4541(9) 0.8040(9) -1.0151(7) 0.068(3) Uani 1 1 d . . . . .
O10 O 0.2746(9) 0.5346(10) -1.3690(6) 0.063(3) Uani 1 1 d . . . . .
O11 O 0.3839(9) 0.7387(9) -0.8507(7) 0.071(3) Uani 1 1 d . . . . .
O12 O 0.3699(9) 0.2142(8) -1.2430(9) 0.069(3) Uani 1 1 d . . . . .
O13 O 0.0655(8) 0.3380(8) -0.8808(7) 0.053(2) Uani 1 1 d . . . . .
O14 O 0.1872(9) 0.5279(8) -0.9783(6) 0.066(3) Uani 1 1 d . . . . .
O15 O 0.6529(9) 0.9461(7) -1.0939(6) 0.049(2) Uani 1 1 d . . . . .
O16 O 0.4503(9) 0.4316(8) -1.2960(10) 0.073(3) Uani 1 1 d . . . . .
O17 O 0.5491(11) 0.2354(9) -1.3644(6) 0.065(3) Uani 1 1 d . . . . .
O18 O 0.2275(9) 0.3592(9) -1.2428(10) 0.073(3) Uani 1 1 d . . . . .
O19 O 0.4892(9) 0.6843(8) -1.2007(7) 0.063(3) Uani 1 1 d . . . . .
O20 O 0.2633(9) 0.5970(8) -1.1513(7) 0.063(3) Uani 1 1 d . . . . .
Ag1 Ag 0.13532(14) 0.89534(13) -0.86076(9) 0.0762(4) Uani 1 1 d . . . . .
Ag2 Ag 0.0000 0.5000 -0.5000 0.0704(5) Uani 1 2 d S T P . .
C1 C 0.0234(13) 0.5618(13) -0.7137(9) 0.048(3) Uani 1 1 d . . . . .
H1 H -0.0259 0.4730 -0.7414 0.057 Uiso 1 1 calc R . . . .
C2 C 0.0561(11) 0.6359(12) -0.7835(9) 0.042(3) Uani 1 1 d . . . . .
H2 H 0.0330 0.5945 -0.8574 0.050 Uiso 1 1 calc R . . . .
C3 C 0.1294(11) 0.7475(11) -0.5674(8) 0.036(3) Uani 1 1 d . . . . .
C4 C 0.1572(11) 0.8252(11) -0.6384(8) 0.036(2) Uani 1 1 d . . . . .
C5 C 0.2191(11) 0.9699(11) -0.6044(8) 0.039(3) Uani 1 1 d . . . . .
C6 C 0.1747(11) 1.0436(11) -0.5311(9) 0.043(3) Uani 1 1 d . . . . .
H6 H 0.1127 1.0028 -0.4976 0.052 Uiso 1 1 calc R . . . .
C7 C 0.2239(15) 1.1777(14) -0.5087(11) 0.066(4) Uani 1 1 d . . . . .
H7 H 0.1938 1.2259 -0.4597 0.079 Uiso 1 1 calc R . . . .
C8 C 0.3154(16) 1.2423(13) -0.5561(12) 0.072(5) Uani 1 1 d . . . . .
H8 H 0.3442 1.3323 -0.5425 0.087 Uiso 1 1 calc R . . . .
C9 C 0.3638(18) 1.1687(15) -0.6254(11) 0.078(5) Uani 1 1 d . . . . .
H9 H 0.4295 1.2105 -0.6553 0.093 Uiso 1 1 calc R . . . .
C10 C 0.3152(15) 1.0347(14) -0.6501(10) 0.067(4) Uani 1 1 d . . . . .
H10 H 0.3470 0.9870 -0.6979 0.081 Uiso 1 1 calc R . . . .
C11 C 0.1776(12) 0.8005(11) -0.4475(9) 0.040(3) Uani 1 1 d . . . . .
C12 C 0.0906(15) 0.7735(12) -0.3804(10) 0.053(3) Uani 1 1 d . . . . .
H12 H 0.0020 0.7294 -0.4104 0.064 Uiso 1 1 calc R . . . .
C13 C 0.1405(18) 0.8145(14) -0.2688(11) 0.066(4) Uani 1 1 d . . . . .
H13 H 0.0844 0.7986 -0.2239 0.079 Uiso 1 1 calc R . . . .
C14 C 0.271(2) 0.8777(14) -0.2244(11) 0.081(6) Uani 1 1 d . . . . .
H14 H 0.3022 0.8994 -0.1499 0.097 Uiso 1 1 calc R . . . .
C15 C 0.3559(18) 0.9096(15) -0.2866(11) 0.073(5) Uani 1 1 d . . . . .
H15 H 0.4436 0.9581 -0.2551 0.087 Uiso 1 1 calc R . . . .
C16 C 0.3068(15) 0.8667(14) -0.4017(11) 0.062(4) Uani 1 1 d . . . . .
H16 H 0.3639 0.8843 -0.4456 0.074 Uiso 1 1 calc R . . . .
N1 N 0.1211(10) 0.7672(10) -0.7472(7) 0.043(2) Uani 1 1 d . . . . .
N2 N 0.0620(9) 0.6172(9) -0.6071(7) 0.039(2) Uani 1 1 d . . . . .
O1W O 0.084(3) 1.080(3) -0.826(4) 0.098(14) Uani 0.51(4) 1 d . . . A 1
H1WA H 0.0308 1.0747 -0.7847 0.148 Uiso 0.51(4) 1 d GR . . A 1
H1WB H 0.0668 1.1181 -0.8741 0.148 Uiso 0.51(4) 1 d GR . . A 1
O1WA O 0.036(3) 1.008(3) -0.945(4) 0.12(2) Uani 0.49(4) 1 d . . . A -2
H1WC H -0.0211 1.0432 -0.9311 0.177 Uiso 0.49(4) 1 d R . . A -2
H1WD H 0.1006 1.0447 -0.9485 0.177 Uiso 0.49(4) 1 d R . . A -2

loop_
_atom_site_aniso_label
_atom_site_aniso_U_11
_atom_site_aniso_U_22
_atom_site_aniso_U_33
_atom_site_aniso_U_23
_atom_site_aniso_U_13
_atom_site_aniso_U_12
P1 0.0271(19) 0.0282(18) 0.0163(15) 0.0040(13) 0.0089(14) 0.0093(15)
Mo1 0.0387(6) 0.0373(5) 0.0299(5) -0.0044(4) -0.0005(4) 0.0127(4)
Mo2 0.0358(6) 0.0580(7) 0.0294(5) 0.0149(4) 0.0185(4) 0.0203(5)
Mo3 0.0547(6) 0.0336(5) 0.0255(4) 0.0110(4) 0.0161(4) 0.0184(5)
Mo4 0.0407(6) 0.0386(5) 0.0211(4) 0.0008(4) 0.0141(4) 0.0120(4)
Mo5 0.0390(5) 0.0343(5) 0.0207(4) 0.0088(4) 0.0058(4) 0.0105(4)
Mo6 0.0321(5) 0.0328(5) 0.0293(4) 0.0085(4) 0.0112(4) 0.0122(4)
O1' 0.030(7) 0.028(7) 0.014(6) 0.006(5) 0.012(5) 0.009(6)
O1 0.022(7) 0.018(6) 0.023(6) 0.000(5) 0.009(5) -0.004(5)
O2' 0.035(8) 0.048(9) 0.020(6) 0.025(6) 0.019(6) 0.018(7)
O2 0.036(8) 0.026(7) 0.015(6) 0.003(5) 0.014(5) 0.013(6)
O3 0.159(12) 0.167(11) 0.023(4) 0.007(6) 0.011(6) 0.141(10)
O4 0.050(6) 0.050(5) 0.072(6) -0.004(4) 0.001(5) 0.034(5)
O5 0.043(5) 0.044(5) 0.054(5) 0.006(4) 0.004(4) 0.014(4)
O6 0.156(11) 0.164(11) 0.017(4) 0.008(5) 0.012(5) 0.140(10)
O7 0.118(7) 0.116(7) 0.036(4) 0.004(4) 0.009(5) 0.088(6)
O8 0.061(6) 0.062(6) 0.061(6) 0.041(5) -0.018(5) -0.019(5)
O9 0.063(6) 0.062(6) 0.042(5) -0.015(4) 0.034(4) -0.009(5)
O10 0.057(6) 0.110(8) 0.031(4) 0.026(5) 0.010(4) 0.040(6)
O11 0.067(7) 0.064(6) 0.044(5) 0.030(5) -0.013(4) -0.020(5)
O12 0.049(6) 0.046(5) 0.142(10) 0.052(6) 0.051(6) 0.028(5)
O13 0.036(5) 0.061(6) 0.057(5) 0.025(4) 0.020(4) 0.005(4)
O14 0.065(6) 0.051(5) 0.036(4) 0.017(4) -0.024(4) -0.023(4)
O15 0.069(6) 0.035(4) 0.041(4) 0.011(4) 0.026(4) 0.009(4)
O16 0.055(6) 0.042(5) 0.146(10) 0.041(6) 0.058(6) 0.025(5)
O17 0.113(8) 0.069(6) 0.028(4) 0.011(4) 0.029(5) 0.049(6)
O18 0.050(6) 0.042(5) 0.149(10) 0.041(6) 0.052(6) 0.023(5)
O19 0.056(6) 0.052(5) 0.051(5) -0.007(4) 0.032(4) -0.010(4)
O20 0.060(6) 0.044(5) 0.056(5) -0.013(4) 0.036(5) -0.007(4)
Ag1 0.1214(11) 0.0871(9) 0.0498(6) 0.0391(6) 0.0432(7) 0.0543(8)
Ag2 0.1068(14) 0.0537(9) 0.0520(9) 0.0259(7) 0.0362(9) 0.0185(9)
C1 0.059(8) 0.052(7) 0.035(6) 0.014(5) 0.018(6) 0.022(6)
C2 0.049(7) 0.050(7) 0.030(5) 0.004(5) 0.012(5) 0.027(6)
C3 0.040(6) 0.057(7) 0.024(5) 0.018(5) 0.015(5) 0.025(6)
C4 0.044(7) 0.045(6) 0.023(5) 0.013(5) 0.013(5) 0.017(5)
C5 0.047(7) 0.047(7) 0.022(5) 0.011(5) 0.015(5) 0.013(5)
C6 0.047(7) 0.041(7) 0.037(6) 0.011(5) 0.015(5) 0.010(6)
C7 0.081(11) 0.055(9) 0.050(8) 0.008(7) 0.002(7) 0.023(8)
C8 0.099(13) 0.038(8) 0.058(9) 0.022(7) 0.002(8) 0.002(8)
C9 0.120(14) 0.062(10) 0.038(7) 0.025(7) 0.030(8) 0.006(9)
C10 0.079(11) 0.072(10) 0.040(7) 0.021(7) 0.036(7) 0.003(8)
C11 0.048(7) 0.040(6) 0.032(6) 0.012(5) 0.014(5) 0.015(6)
C12 0.083(10) 0.054(8) 0.039(6) 0.026(6) 0.037(7) 0.030(7)
C13 0.111(13) 0.054(9) 0.046(8) 0.031(7) 0.045(9) 0.029(9)
C14 0.149(18) 0.045(9) 0.035(7) 0.015(6) 0.011(9) 0.024(10)
C15 0.105(13) 0.064(10) 0.042(7) 0.015(7) -0.008(8) 0.035(9)
C16 0.079(11) 0.069(9) 0.045(7) 0.028(7) 0.009(7) 0.032(8)
N1 0.052(6) 0.062(7) 0.027(4) 0.021(4) 0.022(4) 0.025(5)
N2 0.043(6) 0.045(6) 0.030(5) 0.015(4) 0.013(4) 0.013(5)
O1W 0.10(2) 0.13(2) 0.16(4) 0.10(3) 0.09(2) 0.088(19)
O1WA 0.07(2) 0.12(3) 0.21(6) 0.12(4) 0.07(3) 0.03(2)

loop_
_atom_type_symbol
_atom_type_description
_atom_type_scat_dispersion_real
_atom_type_scat_dispersion_imag
_atom_type_scat_source
C C 0.0033 0.0016 'International Tables Vol C Tables 4.2.6.8 and 6.1.1.4'
H H 0.0000 0.0000 'International Tables Vol C Tables 4.2.6.8 and 6.1.1.4'
Ag Ag -0.8971 1.1015 'International Tables Vol C Tables 4.2.6.8 and 6.1.1.4'
Mo Mo -1.6832 0.6857 'International Tables Vol C Tables 4.2.6.8 and 6.1.1.4'
N N 0.0061 0.0033 'International Tables Vol C Tables 4.2.6.8 and 6.1.1.4'
O O 0.0106 0.0060 'International Tables Vol C Tables 4.2.6.8 and 6.1.1.4'
P P 0.1023 0.0942 'International Tables Vol C Tables 4.2.6.8 and 6.1.1.4'

loop_
_geom_angle_atom_site_label_1
_geom_angle_atom_site_label_2
_geom_angle_atom_site_label_3
_geom_angle
_geom_angle_site_symmetry_1
_geom_angle_site_symmetry_3
O1' P1 O1' 180.0(10) . 2_663
O1' P1 O1 106.7(6) . .
O1' P1 O1 73.3(6) 2_663 .
O1' P1 O1 106.7(6) 2_663 2_663
O1' P1 O1 73.3(6) . 2_663
O1' P1 O2 69.1(7) . 2_663
O1' P1 O2 110.9(7) 2_663 2_663
O1' P1 O2 69.1(7) 2_663 .
O1' P1 O2 110.9(7) . .
O1 P1 O1 180.0 2_663 .
O2' P1 O1' 67.7(7) . 2_663
O2' P1 O1' 67.7(7) 2_663 .
O2' P1 O1' 112.3(7) 2_663 2_663
O2' P1 O1' 112.3(7) . .
O2' P1 O1 72.8(7) 2_663 .
O2' P1 O1 107.2(7) . .
O2' P1 O1 72.8(7) . 2_663
O2' P1 O1 107.2(7) 2_663 2_663
O2' P1 O2' 180.0(9) . 2_663
O2' P1 O2 112.6(6) 2_663 2_663
O2' P1 O2 67.4(6) . 2_663
O2' P1 O2 67.4(6) 2_663 .
O2' P1 O2 112.6(6) . .
O2 P1 O1 73.2(6) 2_663 .
O2 P1 O1 73.2(6) . 2_663
O2 P1 O1 106.8(6) 2_663 2_663
O2 P1 O1 106.8(6) . .
O2 P1 O2 180.0 2_663 .
O3 Mo1 O1 61.7(5) 2_663 .
O3 Mo1 O12 81.8(4) 2_663 .
O5 Mo1 O1 156.7(4) . .
O5 Mo1 O3 100.4(5) . 2_663
O5 Mo1 O7 102.0(5) . .
O5 Mo1 O12 101.2(4) . .
O5 Mo1 O18 103.8(5) . .
O7 Mo1 O1 64.0(4) . .
O7 Mo1 O3 85.6(4) . 2_663
O7 Mo1 O12 155.3(5) . .
O12 Mo1 O1 91.3(4) . .
O18 Mo1 O1 96.3(5) . .
O18 Mo1 O3 155.1(6) . 2_663
O18 Mo1 O7 95.2(5) . .
O18 Mo1 O12 87.6(4) . .
O6 Mo2 O1 64.1(5) 2_663 .
O6 Mo2 O7 87.1(4) 2_663 .
O6 Mo2 O14 155.9(5) 2_663 .
O7 Mo2 O1 62.6(4) . .
O8 Mo2 O1 97.5(5) 2_663 .
O8 Mo2 O6 95.8(5) 2_663 2_663
O8 Mo2 O7 156.3(5) 2_663 .
O8 Mo2 O14 86.7(4) 2_663 .
O13 Mo2 O1 156.9(4) . .
O13 Mo2 O6 102.8(5) . 2_663
O13 Mo2 O7 99.4(5) . .
O13 Mo2 O8 102.9(5) . 2_663
O13 Mo2 O14 99.9(4) . .
O14 Mo2 O1 91.9(4) . .
O14 Mo2 O7 81.5(4) . .
O3 Mo3 O1 63.0(5) . 2_663
O3 Mo3 O6 86.3(4) . .
O3 Mo3 O9 96.1(5) . .
O3 Mo3 O19 154.3(5) . .
O6 Mo3 O1 61.9(4) . 2_663
O6 Mo3 O19 79.5(4) . .
O9 Mo3 O1 96.8(4) . 2_663
O9 Mo3 O6 154.8(5) . .
O9 Mo3 O19 88.2(4) . .
O15 Mo3 O1 156.2(4) . 2_663
O15 Mo3 O3 103.6(6) . .
O15 Mo3 O6 99.2(5) . .
O15 Mo3 O9 104.5(4) . .
O15 Mo3 O19 99.7(4) . .
O19 Mo3 O1 91.3(4) . 2_663
O2 Mo4 O1' 40.5(4) . 2_663
O8 Mo4 O1' 88.0(5) . 2_663
O8 Mo4 O2 64.0(4) . .
O8 Mo4 O16 80.5(4) . .
O11 Mo4 O1' 95.8(5) 2_663 2_663
O11 Mo4 O2 63.7(5) 2_663 .
O11 Mo4 O8 87.3(4) 2_663 .
O11 Mo4 O16 154.1(5) 2_663 .
O12 Mo4 O1' 66.1(4) . 2_663
O12 Mo4 O2 93.8(5) . .
O12 Mo4 O8 154.1(5) . .
O12 Mo4 O11 94.8(4) . 2_663
O12 Mo4 O16 86.8(4) . .
O16 Mo4 O1' 61.2(4) . 2_663
O16 Mo4 O2 90.4(5) . .
O17 Mo4 O1' 160.0(5) . 2_663
O17 Mo4 O2 158.6(5) . .
O17 Mo4 O8 100.6(5) . .
O17 Mo4 O11 102.5(5) . 2_663
O17 Mo4 O12 104.1(5) . .
O17 Mo4 O16 102.1(5) . .
O1' Mo5 O2' 39.7(4) 2_663 .
O10 Mo5 O1' 160.7(5) . 2_663
O10 Mo5 O2' 158.1(5) . .
O10 Mo5 O16 104.7(5) . .
O10 Mo5 O18 100.8(5) . .
O10 Mo5 O19 102.8(5) . .
O10 Mo5 O20 99.6(4) . .
O16 Mo5 O1' 64.2(4) . 2_663
O16 Mo5 O2' 95.7(5) . .
O16 Mo5 O18 86.8(4) . .
O16 Mo5 O19 95.8(4) . .
O16 Mo5 O20 154.2(5) . .
O18 Mo5 O1' 64.2(4) . 2_663
O18 Mo5 O2' 88.1(5) . .
O18 Mo5 O20 80.3(4) . .
O19 Mo5 O1' 94.3(5) . 2_663
O19 Mo5 O2' 66.6(4) . .
O19 Mo5 O18 154.8(5) . .
O19 Mo5 O20 87.0(3) . .
O20 Mo5 O1' 90.0(4) . 2_663
O20 Mo5 O2' 61.8(4) . .
O2 Mo6 O2' 40.2(4) 2_663 .
O4 Mo6 O2' 160.0(4) . .
O4 Mo6 O2 159.0(4) . 2_663
O4 Mo6 O9 100.0(5) . .
O4 Mo6 O11 100.1(5) . .
O4 Mo6 O14 102.8(5) . .
O4 Mo6 O20 103.2(5) . .
O9 Mo6 O2' 65.2(4) . .
O9 Mo6 O2 89.7(4) . 2_663
O9 Mo6 O11 80.9(4) . .
O11 Mo6 O2' 91.1(5) . .
O11 Mo6 O2 62.8(4) . 2_663
O14 Mo6 O2' 94.2(5) . .
O14 Mo6 O2 66.1(4) . 2_663
O14 Mo6 O9 155.7(5) . .
O14 Mo6 O11 87.1(3) . .
O20 Mo6 O2' 64.3(4) . .
O20 Mo6 O2 95.8(4) . 2_663
O20 Mo6 O9 87.3(3) . .
O20 Mo6 O11 155.4(5) . .
O20 Mo6 O14 95.3(4) . .
P1 O1' Mo4 124.8(7) . 2_663
P1 O1' Mo5 127.1(7) . 2_663
P1 O1' O2' 55.9(6) . 2_663
P1 O1' O2 55.9(6) . 2_663
Mo5 O1' Mo4 92.8(4) 2_663 2_663
O2' O1' Mo4 141.1(7) 2_663 2_663
O2' O1' Mo5 71.4(6) 2_663 2_663
O2' O1' O2 95.6(9) 2_663 2_663
O2 O1' Mo4 69.0(5) 2_663 2_663
O2 O1' Mo5 133.0(7) 2_663 2_663
P1 O1 Mo1 122.1(6) . .
P1 O1 Mo2 122.0(6) . .
P1 O1 Mo3 122.1(7) . 2_663
Mo1 O1 Mo3 94.0(4) . 2_663
Mo2 O1 Mo1 94.8(4) . .
Mo2 O1 Mo3 94.4(4) . 2_663
P1 O2' Mo5 125.1(8) . .
P1 O2' Mo6 126.4(6) . .
P1 O2' O1' 56.4(6) . 2_663
P1 O2' O2 57.1(6) . 2_663
Mo6 O2' Mo5 93.0(4) . .
O1' O2' Mo5 68.8(6) 2_663 .
O1' O2' Mo6 132.5(8) 2_663 .
O1' O2' O2 96.3(8) 2_663 2_663
O2 O2' Mo5 140.0(8) 2_663 .
O2 O2' Mo6 69.4(6) 2_663 .
P1 O2 Mo4 125.2(7) . .
P1 O2 Mo6 125.8(6) . 2_663
P1 O2 O1' 54.9(6) . 2_663
P1 O2 O2' 55.5(6) . 2_663
Mo6 O2 Mo4 93.0(4) 2_663 .
O1' O2 Mo4 70.5(5) 2_663 .
O1' O2 Mo6 140.9(8) 2_663 2_663
O2' O2 Mo4 132.5(8) 2_663 .
O2' O2 Mo6 70.4(6) 2_663 2_663
O2' O2 O1' 94.5(8) 2_663 2_663
Mo3 O3 Mo1 141.1(7) . 2_663
Mo6 O4 Ag1 134.2(5) . .
Mo2 O6 Mo3 139.3(6) 2_663 .
Mo1 O7 Mo2 138.3(6) . .
Mo2 O8 Mo4 140.0(5) 2_663 .
Mo3 O9 Mo6 139.3(5) . .
Mo4 O11 Mo6 139.7(6) 2_663 .
Mo4 O12 Mo1 140.5(5) . .
Mo6 O14 Mo2 138.9(6) . .
Mo5 O16 Mo4 141.1(6) . .
Mo1 O18 Mo5 139.9(6) . .
Mo5 O19 Mo3 138.9(5) . .
Mo6 O20 Mo5 140.1(6) . .
N1 Ag1 O4 98.3(3) . .
N1 Ag1 O1W 122.7(9) . .
N1 Ag1 O1WA 145.6(8) . .
O1W Ag1 O4 138.9(9) . .
O1WA Ag1 O4 105.3(12) . .
N2 Ag2 N2 180.0 2_564 .
N2 C1 C2 120.4(12) . .
N1 C2 C1 122.0(10) . .
C4 C3 C11 123.2(10) . .
N2 C3 C4 120.5(9) . .
N2 C3 C11 116.2(9) . .
C3 C4 C5 125.1(9) . .
N1 C4 C3 119.5(10) . .
N1 C4 C5 115.3(9) . .
C6 C5 C4 120.0(9) . .
C10 C5 C4 121.2(10) . .
C10 C5 C6 118.7(11) . .
C7 C6 C5 119.4(12) . .
C8 C7 C6 122.5(14) . .
C7 C8 C9 117.9(13) . .
C10 C9 C8 120.7(14) . .
C9 C10 C5 120.8(14) . .
C12 C11 C3 120.2(11) . .
C16 C11 C3 120.0(10) . .
C16 C11 C12 119.6(12) . .
C13 C12 C11 118.7(14) . .
C14 C13 C12 120.9(13) . .
C15 C14 C13 121.6(13) . .
C14 C15 C16 118.3(16) . .
C11 C16 C15 120.8(14) . .
C2 N1 Ag1 122.0(7) . .
C2 N1 C4 118.0(9) . .
C4 N1 Ag1 118.8(8) . .
C1 N2 Ag2 119.4(8) . .
C1 N2 C3 119.5(9) . .
C3 N2 Ag2 120.9(6) . .

loop_
_geom_bond_atom_site_label_1
_geom_bond_atom_site_label_2
_geom_bond_distance
_geom_bond_site_symmetry_2
P1 O1' 1.520(12) .
P1 O1' 1.520(12) 2_663
P1 O1 1.616(11) .
P1 O1 1.616(11) 2_663
P1 O2' 1.511(13) .
P1 O2' 1.511(13) 2_663
P1 O2 1.538(12) 2_663
P1 O2 1.538(12) .
Mo1 O1 2.454(12) .
Mo1 O3 1.986(10) 2_663
Mo1 O5 1.664(8) .
Mo1 O7 1.848(9) .
Mo1 O12 2.001(8) .
Mo1 O18 1.843(10) .
Mo2 O1 2.437(12) .
Mo2 O6 1.848(9) 2_663
Mo2 O7 2.005(9) .
Mo2 O8 1.846(9) 2_663
Mo2 O13 1.679(7) .
Mo2 O14 1.995(9) .
Mo3 O1 2.466(13) 2_663
Mo3 O3 1.831(9) .
Mo3 O6 1.987(9) .
Mo3 O9 1.835(9) .
Mo3 O15 1.682(8) .
Mo3 O19 1.995(9) .
Mo4 O1' 2.519(11) 2_663
Mo4 O2 2.495(11) .
Mo4 O8 1.980(8) .
Mo4 O11 1.829(9) 2_663
Mo4 O12 1.815(8) .
Mo4 O16 1.998(10) .
Mo4 O17 1.658(8) .
Mo5 O1' 2.463(13) 2_663
Mo5 O2' 2.504(13) .
Mo5 O10 1.673(8) .
Mo5 O16 1.828(9) .
Mo5 O18 1.992(9) .
Mo5 O19 1.847(8) .
Mo5 O20 1.999(8) .
Mo6 O2' 2.470(13) .
Mo6 O2 2.455(13) 2_663
Mo6 O4 1.686(8) .
Mo6 O9 1.979(8) .
Mo6 O11 1.995(8) .
Mo6 O14 1.845(8) .
Mo6 O20 1.838(8) .
O1' Mo4 2.519(11) 2_663
O1' Mo5 2.463(13) 2_663
O1' O2' 1.688(19) 2_663
O1' O2 1.736(19) 2_663
O1 Mo3 2.466(13) 2_663
O2' O1' 1.688(19) 2_663
O2' O2 1.692(16) 2_663
O2 Mo6 2.455(13) 2_663
O2 O1' 1.736(19) 2_663
O2 O2' 1.692(16) 2_663
O3 Mo1 1.986(10) 2_663
O4 Ag1 2.478(8) .
O6 Mo2 1.848(9) 2_663
O8 Mo2 1.846(9) 2_663
O11 Mo4 1.829(9) 2_663
Ag1 N1 2.288(9) .
Ag1 O1W 2.33(2) .
Ag1 O1WA 2.31(3) .
Ag2 N2 2.176(9) 2_564
Ag2 N2 2.176(9) .
C1 C2 1.383(16) .
C1 N2 1.333(14) .
C2 N1 1.359(15) .
C3 C4 1.418(14) .
C3 C11 1.491(14) .
C3 N2 1.354(14) .
C4 C5 1.487(15) .
C4 N1 1.363(13) .
C5 C6 1.396(15) .
C5 C10 1.392(15) .
C6 C7 1.382(17) .
C7 C8 1.37(2) .
C8 C9 1.40(2) .
C9 C10 1.38(2) .
C11 C12 1.418(15) .
C11 C16 1.363(18) .
C12 C13 1.393(18) .
C13 C14 1.37(2) .
C14 C15 1.36(2) .
C15 C16 1.432(18) .
